data_1557445
loop_
_publ_author_name
'Wang, Chengyuan'
'Hashizume, Daisuke'
'Nakano, Masahiro'
'Ogaki, Takuya'
'Takenaka, Hiroyuki'
'Kawabata, Kohsuke'
'Takimiya, Kazuo'

_publ_section_title
;
 &#x201C;Disrupt and induce&#x201D; intermolecular interactions to
 rationally design organic semiconductor crystals: from herringbone to
 rubrene-like pitched \p-stacking
;
_journal_issue 6
_journal_name_full 'Chemical Science'
_journal_page_first 1573
_journal_page_last 1580
_journal_paper_doi 10.1039/C9SC05902D
_journal_volume 11
_journal_year 2020
_chemical_formula_moiety '2(C7 H4 S)'
_chemical_formula_sum 'C14 H8 S2'
_chemical_formula_weight 240.32
_space_group_crystal_system triclinic
_space_group_IT_number 2
_space_group_name_Hall '-P 1'
_space_group_name_H-M_alt 'P -1'
_atom_sites_solution_hydrogens geom
_audit_creation_date 2018-12-08
_audit_creation_method
;
Olex2 1.2
(compiled 2018.05.29 svn.r3508 for OlexSys, GUI svn.r5506)
;
_audit_update_record
;
2019-02-26 deposited with the CCDC.	2019-12-16 downloaded from the CCDC.
;
_cell_angle_alpha 90.458(3)
_cell_angle_beta 101.223(3)
_cell_angle_gamma 93.037(3)
_cell_formula_units_Z 2
_cell_length_a 5.8903(3)
_cell_length_b 7.8065(4)
_cell_length_c 11.6922(6)
_cell_measurement_reflns_used 5776
_cell_measurement_temperature 223
_cell_measurement_theta_max 68.23
_cell_measurement_theta_min 3.86
_cell_volume 526.52(5)
_computing_cell_refinement 'RAPID AUTO'
_computing_data_collection 'RAPID AUTO (Rigaku)'
_computing_data_reduction 'RAPID AUTO'
_computing_molecular_graphics 'Olex2 (Dolomanov et al., 2009)'
_computing_publication_material 'Olex2 (Dolomanov et al., 2009)'
_computing_structure_refinement 'ShelXL (Sheldrick, 2015)'
_diffrn_ambient_temperature 223.15
_diffrn_detector_area_resol_mean 10.000
_diffrn_measured_fraction_theta_full 0.979
_diffrn_measured_fraction_theta_max 0.978
_diffrn_measurement_device_type 'Rigaku R-AXIS RAPID---RIKEN'
_diffrn_measurement_method \w
_diffrn_radiation_type CuK\a
_diffrn_radiation_wavelength 1.54187
_diffrn_reflns_av_R_equivalents 0.0886
_diffrn_reflns_av_unetI/netI 0.0752
_diffrn_reflns_Laue_measured_fraction_full 0.979
_diffrn_reflns_Laue_measured_fraction_max 0.978
_diffrn_reflns_limit_h_max 7
_diffrn_reflns_limit_h_min -7
_diffrn_reflns_limit_k_max 9
_diffrn_reflns_limit_k_min -9
_diffrn_reflns_limit_l_max 13
_diffrn_reflns_limit_l_min -14
_diffrn_reflns_number 9414
_diffrn_reflns_point_group_measured_fraction_full 0.979
_diffrn_reflns_point_group_measured_fraction_max 0.978
_diffrn_reflns_theta_full 67.687
_diffrn_reflns_theta_max 68.232
_diffrn_reflns_theta_min 3.855
_diffrn_source_target Cu
_exptl_absorpt_coefficient_mu 4.256
_exptl_absorpt_correction_T_max 0.958
_exptl_absorpt_correction_T_min 0.772
_exptl_absorpt_correction_type multi-scan
_exptl_absorpt_process_details 'ABSCOR (Rigaku, 1995)'
_exptl_crystal_density_diffrn 1.516
_exptl_crystal_density_method 'not measured'
_exptl_crystal_description plate
_exptl_crystal_F_000 248
_exptl_crystal_size_max 0.6
_exptl_crystal_size_mid 0.4
_exptl_crystal_size_min 0.01
_refine_diff_density_max 0.500
_refine_diff_density_min -0.366
_refine_diff_density_rms 0.090
_refine_ls_extinction_method none
_refine_ls_goodness_of_fit_ref 1.068
_refine_ls_hydrogen_treatment constr
_refine_ls_matrix_type full
_refine_ls_number_parameters 147
_refine_ls_number_reflns 1881
_refine_ls_number_restraints 1
_refine_ls_restrained_S_all 1.067
_refine_ls_R_factor_all 0.0856
_refine_ls_R_factor_gt 0.0689
_refine_ls_shift/su_max 0.001
_refine_ls_shift/su_mean 0.000
_refine_ls_structure_factor_coef Fsqd
_refine_ls_weighting_details 'w=1/[\s^2^(Fo^2^)+(0.1170P)^2^+0.1207P] where P=(Fo^2^+2Fc^2^)/3'
_refine_ls_weighting_scheme calc
_refine_ls_wR_factor_gt 0.1962
_refine_ls_wR_factor_ref 0.2081
_reflns_Friedel_coverage 0.000
_reflns_number_gt 1374
_reflns_number_total 1881
_reflns_threshold_expression F^2^>2.0\s(F^2^)
_cod_data_source_file c9sc05902d2.cif
_cod_data_source_block shelxl
_cod_depositor_comments 'Adding full bibliography for 1557445--1557447.cif.'
_cod_original_cell_volume 526.52(4)
_cod_database_code 1557445
_shelx_shelxl_version_number 2018/3
_shelx_space_group_comment
;
The symmetry employed for this shelxl refinement is uniquely defined
by the following loop, which should always be used as a source of
symmetry information in preference to the above space-group names.
They are only intended as comments.
;
_shelx_estimated_absorpt_t_max 0.959
_shelx_estimated_absorpt_t_min 0.184
_olex2_refinement_description
;
1. Fixed Uiso
 At 1.2 times of:
  All C(H) groups, All C(H,H) groups
2. Shared sites
{C1A, S2A}
{C1B, S2B}
3. Uiso/Uaniso restraints and constraints
Uanis(C1A) = Uanis(S2A)
Uanis(C1B) = Uanis(S2B)
4. Others
 1*[Sof(C1A)+Sof(H1A)+Sof(S2A)+Sof(H14)+Sof(H14A)]+1*[Sof(S2B)+Sof(C1B)+
 Sof(H1B)]=1 with esd of 0.000001
 Sof(S2A)=Sof(H14A)=1-FVAR(1)
 Sof(C1A)=Sof(H1A)=Sof(H14)=FVAR(1)
 Sof(S2B)=1-FVAR(2)
 Sof(C1B)=Sof(H1B)=FVAR(2)
5.a Aromatic/amide H refined with riding coordinates:
 C1A(H1A), C1B(H1B), C2(H2), C3(H3), C4(H4), C5(H5), C6(H6), C13(H13),
 C14(H14), C14(H14A)
;
_diffractometer_make_and_type 'Rigaku R-AXIS RAPID'
_olex2_submission_special_instructions 'No special instructions were received'

loop_
_space_group_symop_operation_xyz
'x, y, z'
'-x, -y, -z'

loop_
_atom_site_label
_atom_site_type_symbol
_atom_site_fract_x
_atom_site_fract_y
_atom_site_fract_z
_atom_site_U_iso_or_equiv
_atom_site_adp_type
_atom_site_occupancy
_atom_site_site_symmetry_order
_atom_site_calc_flag
_atom_site_refinement_flags_posn
_atom_site_refinement_flags_adp
_atom_site_refinement_flags_occupancy
_atom_site_disorder_assembly
_atom_site_disorder_group
S1 S 0.67662(17) 1.07341(14) 0.86773(9) 0.0486(4) Uani 1 1 d . . . . .
C1A C -0.2236(4) 0.5511(3) 0.8110(2) 0.0522(8) Uani 0.768(2) 1 d . . P A 1
H1A H -0.365217 0.505668 0.826544 0.063 Uiso 0.768(2) 1 calc R . P A 1
S2B S 0.1822(2) 0.71279(17) 0.84142(11) 0.0523(5) Uani 0.768(2) 1 d . . P A 1
S2A S -0.2236(4) 0.5511(3) 0.8110(2) 0.0522(8) Uani 0.232(2) 1 d . . P A 2
C1B C 0.1822(2) 0.71279(17) 0.84142(11) 0.0523(5) Uani 0.232(2) 1 d . . P A 2
H1B H 0.316305 0.777015 0.878328 0.063 Uiso 0.232(2) 1 calc R . P A 2
C2 C 0.7097(6) 0.9754(5) 0.6409(3) 0.0356(9) Uani 1 1 d . . . . .
H2 H 0.855602 0.931777 0.668656 0.043 Uiso 1 1 calc R . . . .
C3 C -0.2267(6) 0.4524(5) 0.5891(3) 0.0369(9) Uani 1 1 d . . . . .
H3 H -0.372274 0.393514 0.581921 0.044 Uiso 1 1 calc R . . . .
C4 C 0.2120(6) 0.6281(5) 0.6128(3) 0.0382(9) Uani 1 1 d . . . . .
H4 H 0.358007 0.686888 0.621556 0.046 Uiso 1 1 calc R . . . .
C5 C 0.2761(6) 1.1898(4) 0.7758(3) 0.0343(8) Uani 1 1 d . . . . .
H5 H 0.133278 1.240988 0.768730 0.041 Uiso 1 1 calc R . . . .
C6 C 0.2706(6) 1.1081(4) 0.5603(3) 0.0350(8) Uani 1 1 d . . . . .
H6 H 0.124236 1.151637 0.533943 0.042 Uiso 1 1 calc R . . . .
C7 C 0.3671(6) 1.1174(5) 0.6774(3) 0.0354(9) Uani 1 1 d . . . . .
C8 C 0.6123(5) 0.9659(4) 0.5212(3) 0.0319(8) Uani 1 1 d . . . . .
C9 C -0.1280(6) 0.5348(5) 0.6924(3) 0.0388(9) Uani 1 1 d . . . . .
C10 C 0.1123(6) 0.5450(4) 0.5065(3) 0.0345(8) Uani 1 1 d . . . . .
C11 C 0.5916(6) 1.0485(5) 0.7173(3) 0.0342(8) Uani 1 1 d . . . . .
C12 C 0.0959(6) 0.6232(5) 0.7040(3) 0.0383(9) Uani 1 1 d . . . . .
C13 C 0.4275(7) 1.1718(5) 0.8769(4) 0.0484(10) Uani 1 1 d . . . . .
H13 H 0.397922 1.211061 0.948551 0.058 Uiso 1 1 calc R . . . .
C14 C -0.0542(9) 0.6454(7) 0.8844(4) 0.0703(15) Uani 1 1 d . . . . .
H14 H -0.073361 0.671913 0.960337 0.084 Uiso 0.768(2) 1 calc R . P A 1
H14A H -0.073361 0.671913 0.960337 0.084 Uiso 0.232(2) 1 calc R . P A 2

loop_
_atom_site_aniso_label
_atom_site_aniso_U_11
_atom_site_aniso_U_22
_atom_site_aniso_U_33
_atom_site_aniso_U_23
_atom_site_aniso_U_13
_atom_site_aniso_U_12
S1 0.0448(7) 0.0541(7) 0.0455(7) 0.0031(5) 0.0045(4) 0.0047(5)
C1A 0.0401(14) 0.0512(17) 0.0633(18) 0.0091(13) 0.0053(11) 0.0008(11)
S2B 0.0453(8) 0.0522(9) 0.0561(9) -0.0065(6) 0.0021(6) 0.0013(6)
S2A 0.0401(14) 0.0512(17) 0.0633(18) 0.0091(13) 0.0053(11) 0.0008(11)
C1B 0.0453(8) 0.0522(9) 0.0561(9) -0.0065(6) 0.0021(6) 0.0013(6)
C2 0.0269(18) 0.034(2) 0.045(2) 0.0076(16) 0.0039(14) 0.0038(15)
C3 0.0271(18) 0.031(2) 0.051(2) 0.0032(17) 0.0043(15) -0.0004(15)
C4 0.0276(18) 0.035(2) 0.050(2) 0.0029(17) 0.0017(15) 0.0030(15)
C5 0.0287(18) 0.0274(19) 0.047(2) 0.0020(15) 0.0078(15) -0.0030(14)
C6 0.0272(17) 0.0291(19) 0.048(2) 0.0046(16) 0.0048(15) 0.0036(14)
C7 0.0274(18) 0.031(2) 0.049(2) 0.0049(16) 0.0096(15) 0.0011(15)
C8 0.0230(18) 0.0261(18) 0.046(2) 0.0056(15) 0.0060(14) -0.0007(14)
C9 0.0308(19) 0.036(2) 0.049(2) 0.0057(17) 0.0058(16) 0.0066(16)
C10 0.0252(17) 0.0272(19) 0.049(2) 0.0032(15) 0.0027(14) 0.0019(14)
C11 0.0293(18) 0.032(2) 0.041(2) 0.0071(15) 0.0043(14) 0.0021(15)
C12 0.0296(19) 0.032(2) 0.051(2) 0.0031(17) 0.0006(15) 0.0016(15)
C13 0.055(3) 0.044(2) 0.049(2) -0.0025(19) 0.0185(19) -0.006(2)
C14 0.089(4) 0.079(4) 0.047(3) 0.004(2) 0.012(2) 0.038(3)

loop_
_atom_type_symbol
_atom_type_description
_atom_type_scat_dispersion_real
_atom_type_scat_dispersion_imag
_atom_type_scat_source
C C 0.0181 0.0091 'International Tables Vol C Tables 4.2.6.8 and 6.1.1.4'
H H 0.0000 0.0000 'International Tables Vol C Tables 4.2.6.8 and 6.1.1.4'
S S 0.3331 0.5567 'International Tables Vol C Tables 4.2.6.8 and 6.1.1.4'

loop_
_geom_angle_atom_site_label_1
_geom_angle_atom_site_label_2
_geom_angle_atom_site_label_3
_geom_angle
_geom_angle_site_symmetry_1
_geom_angle_site_symmetry_3
_geom_angle_publ_flag
C13 S1 C11 91.54(18) . . ?
C9 C1A H1A 127.7 . . ?
C14 C1A H1A 127.7 . . ?
C14 C1A C9 104.7(3) . . ?
C14 S2B C12 93.8(2) . . ?
C14 S2A C9 104.7(3) . . ?
C12 C1B H1B 133.1 . . ?
C14 C1B H1B 133.1 . . ?
C14 C1B C12 93.8(2) . . ?
C8 C2 H2 120.1 . . ?
C11 C2 H2 120.1 . . ?
C11 C2 C8 119.9(3) . . ?
C9 C3 H3 119.6 . . ?
C9 C3 C10 120.9(3) . 2_566 ?
C10 C3 H3 119.6 2_566 . ?
C10 C4 H4 120.1 . . ?
C12 C4 H4 120.1 . . ?
C12 C4 C10 119.9(4) . . ?
C7 C5 H5 124.9 . . ?
C13 C5 H5 124.9 . . ?
C13 C5 C7 110.3(3) . . ?
C7 C6 H6 119.4 . . ?
C7 C6 C8 121.2(3) . 2_676 ?
C8 C6 H6 119.4 2_676 . ?
C6 C7 C5 129.8(3) . . ?
C6 C7 C11 119.0(3) . . ?
C11 C7 C5 111.2(3) . . ?
C2 C8 C6 121.5(3) . 2_676 ?
C2 C8 C8 119.8(4) . 2_676 ?
C6 C8 C8 118.6(4) 2_676 2_676 ?
C3 C9 C1A 130.0(3) . . ?
C3 C9 S2A 130.0(3) . . ?
C3 C9 C12 119.6(4) . . ?
C12 C9 C1A 110.4(3) . . ?
C12 C9 S2A 110.4(3) . . ?
C3 C10 C10 118.8(4) 2_566 2_566 ?
C4 C10 C3 121.4(3) . 2_566 ?
C4 C10 C10 119.8(4) . 2_566 ?
C2 C11 S1 127.9(3) . . ?
C2 C11 C7 121.4(3) . . ?
C7 C11 S1 110.6(3) . . ?
C4 C12 S2B 128.4(3) . . ?
C4 C12 C1B 128.4(3) . . ?
C4 C12 C9 121.0(4) . . ?
C9 C12 S2B 110.5(3) . . ?
C9 C12 C1B 110.5(3) . . ?
S1 C13 H13 121.8 . . ?
C5 C13 S1 116.3(3) . . ?
C5 C13 H13 121.8 . . ?
C1A C14 S2B 120.5(4) . . ?
C1A C14 H14 119.7 . . ?
S2B C14 H14 119.7 . . ?
S2A C14 C1B 120.5(4) . . ?
S2A C14 H14A 119.7 . . ?
C1B C14 H14A 119.7 . . ?

loop_
_geom_bond_atom_site_label_1
_geom_bond_atom_site_label_2
_geom_bond_distance
_geom_bond_site_symmetry_2
_geom_bond_publ_flag
S1 C11 1.739(4) . ?
S1 C13 1.713(4) . ?
C1A H1A 0.9400 . ?
C1A C9 1.602(5) . ?
C1A C14 1.361(6) . ?
S2B C12 1.720(4) . ?
S2B C14 1.633(6) . ?
S2A C9 1.602(5) . ?
S2A C14 1.361(6) . ?
C1B H1B 0.9400 . ?
C1B C12 1.720(4) . ?
C1B C14 1.633(6) . ?
C2 H2 0.9400 . ?
C2 C8 1.406(5) . ?
C2 C11 1.372(5) . ?
C3 H3 0.9400 . ?
C3 C9 1.373(5) . ?
C3 C10 1.413(5) 2_566 ?
C4 H4 0.9400 . ?
C4 C10 1.405(5) . ?
C4 C12 1.374(5) . ?
C5 H5 0.9400 . ?
C5 C7 1.481(5) . ?
C5 C13 1.349(5) . ?
C6 H6 0.9400 . ?
C6 C7 1.375(5) . ?
C6 C8 1.417(5) 2_676 ?
C7 C11 1.447(4) . ?
C8 C8 1.450(6) 2_676 ?
C9 C12 1.437(5) . ?
C10 C10 1.445(7) 2_566 ?
C13 H13 0.9400 . ?
C14 H14 0.9400 . ?
C14 H14A 0.9400 . ?

loop_
_geom_torsion_atom_site_label_1
_geom_torsion_atom_site_label_2
_geom_torsion_atom_site_label_3
_geom_torsion_atom_site_label_4
_geom_torsion
_geom_torsion_site_symmetry_1
_geom_torsion_site_symmetry_2
_geom_torsion_site_symmetry_3
_geom_torsion_site_symmetry_4
_geom_torsion_publ_flag
C1A C9 C12 S2B 0.6(4) . . . . ?
C1A C9 C12 C4 -179.5(3) . . . . ?
S2A C9 C12 C1B 0.6(4) . . . . ?
S2A C9 C12 C4 -179.5(3) . . . . ?
C3 C9 C12 S2B -179.2(3) . . . . ?
C3 C9 C12 C1B -179.2(3) . . . . ?
C3 C9 C12 C4 0.7(5) . . . . ?
C5 C7 C11 S1 0.4(4) . . . . ?
C5 C7 C11 C2 -179.7(3) . . . . ?
C6 C7 C11 S1 -179.6(3) . . . . ?
C6 C7 C11 C2 0.4(5) . . . . ?
C7 C5 C13 S1 -0.2(4) . . . . ?
C8 C2 C11 S1 179.7(3) . . . . ?
C8 C2 C11 C7 -0.2(6) . . . . ?
C8 C6 C7 C5 179.5(3) 2_676 . . . ?
C8 C6 C7 C11 -0.6(5) 2_676 . . . ?
C9 C1A C14 S2B -0.3(4) . . . . ?
C9 S2A C14 C1B -0.3(4) . . . . ?
C10 C3 C9 C1A 179.5(3) 2_566 . . . ?
C10 C3 C9 S2A 179.5(3) 2_566 . . . ?
C10 C3 C9 C12 -0.7(5) 2_566 . . . ?
C10 C4 C12 S2B 179.5(3) . . . . ?
C10 C4 C12 C1B 179.5(3) . . . . ?
C10 C4 C12 C9 -0.3(5) . . . . ?
C11 S1 C13 C5 0.4(3) . . . . ?
C11 C2 C8 C6 179.8(3) . . . 2_676 ?
C11 C2 C8 C8 0.3(6) . . . 2_676 ?
C12 S2B C14 C1A 0.6(4) . . . . ?
C12 C1B C14 S2A 0.6(4) . . . . ?
C12 C4 C10 C3 179.9(3) . . . 2_566 ?
C12 C4 C10 C10 0.1(6) . . . 2_566 ?
C13 S1 C11 C2 179.6(4) . . . . ?
C13 S1 C11 C7 -0.4(3) . . . . ?
C13 C5 C7 C6 179.8(4) . . . . ?
C13 C5 C7 C11 -0.1(4) . . . . ?
C14 C1A C9 C3 179.6(4) . . . . ?
C14 C1A C9 C12 -0.2(4) . . . . ?
C14 S2B C12 C4 179.5(4) . . . . ?
C14 S2B C12 C9 -0.7(3) . . . . ?
C14 S2A C9 C3 179.6(4) . . . . ?
C14 S2A C9 C12 -0.2(4) . . . . ?
C14 C1B C12 C4 179.5(4) . . . . ?
C14 C1B C12 C9 -0.7(3) . . . . ?
